data_4331810
loop_
_publ_author_name
'Papish, Elizabeth T.'
'Taylor, Michael T.'
'Jernigan, Finith E.'
'Rodig, Michael J.'
'Shawhan, Robert R.'
'Yap, Glenn P. A.'
'Jov\'e, Fernando A.'

_publ_section_title
;
 Synthesis of Zinc, Copper, Nickel, Cobalt, and Iron Complexes Using
 Tris(pyrazolyl)methane Sulfonate Ligands:&#x00A0; A Structural Model for
 N,N,O Binding in Metalloenzymes
;
_journal_issue 5
_journal_name_full 'Inorganic Chemistry'
_journal_page_first 2242
_journal_page_last 2250
_journal_paper_doi 10.1021/ic051579a
_journal_volume 45
_journal_year 2006
_chemical_formula_sum 'C40 H58 Cl4 Co N12 O6 S2'
_chemical_formula_weight 1067.83
_chemical_name_systematic
; 
 ? 
;
_space_group_IT_number 14
_symmetry_cell_setting monoclinic
_symmetry_space_group_name_Hall '-P 2ybc'
_symmetry_space_group_name_H-M 'P 1 21/c 1'
_atom_sites_solution_hydrogens geom
_atom_sites_solution_primary direct
_atom_sites_solution_secondary difmap
_audit_creation_method SHELXL-97
_cell_angle_alpha 90.00
_cell_angle_beta 108.366(4)
_cell_angle_gamma 90.00
_cell_formula_units_Z 2
_cell_length_a 10.407(3)
_cell_length_b 21.698(7)
_cell_length_c 11.368(4)
_cell_measurement_reflns_used 1010
_cell_measurement_temperature 120(2)
_cell_measurement_theta_max 27.55
_cell_measurement_theta_min 2.79
_cell_volume 2436.3(14)
_computing_cell_refinement 'SHELXTL, Sheldrick (2001)'
_computing_data_collection 'SMART, Bruker (2002)'
_computing_data_reduction 'SHELXTL, Sheldrick (2001)'
_computing_molecular_graphics 'SHELXTL, Sheldrick (2001)'
_computing_publication_material 'SHELXTL, Sheldrick (2001)'
_computing_structure_refinement 'SHELXL-97 (Sheldrick, 1997)'
_computing_structure_solution 'SHELXS-97 (Sheldrick, 1990)'
_diffrn_ambient_temperature 120(2)
_diffrn_detector_area_resol_mean 836.6
_diffrn_measured_fraction_theta_full 0.930
_diffrn_measured_fraction_theta_max 0.930
_diffrn_measurement_device_type 'Bruker AXS APEX diffractometer'
_diffrn_measurement_method \w
_diffrn_radiation_monochromator graphite
_diffrn_radiation_source 'fine-focus sealed tube'
_diffrn_radiation_type MoK\a
_diffrn_radiation_wavelength 0.71073
_diffrn_reflns_av_R_equivalents 0.0651
_diffrn_reflns_av_sigmaI/netI 0.0494
_diffrn_reflns_limit_h_max 13
_diffrn_reflns_limit_h_min -13
_diffrn_reflns_limit_k_max 27
_diffrn_reflns_limit_k_min -28
_diffrn_reflns_limit_l_max 14
_diffrn_reflns_limit_l_min -15
_diffrn_reflns_number 26259
_diffrn_reflns_theta_full 28.33
_diffrn_reflns_theta_max 28.33
_diffrn_reflns_theta_min 1.88
_diffrn_standards_decay_% <1
_exptl_absorpt_coefficient_mu 0.715
_exptl_absorpt_correction_T_max 0.9003
_exptl_absorpt_correction_T_min 0.8140
_exptl_absorpt_correction_type multi-scan
_exptl_absorpt_process_details 'SADABS, Sheldrick (2003)'
_exptl_crystal_colour yellow
_exptl_crystal_density_diffrn 1.456
_exptl_crystal_density_method 'not measured'
_exptl_crystal_description block
_exptl_crystal_F_000 1114
_exptl_crystal_size_max 0.30
_exptl_crystal_size_mid 0.20
_exptl_crystal_size_min 0.15
_refine_diff_density_max 2.671
_refine_diff_density_min -2.115
_refine_diff_density_rms 0.101
_refine_ls_extinction_method none
_refine_ls_goodness_of_fit_ref 1.014
_refine_ls_hydrogen_treatment constr
_refine_ls_matrix_type full
_refine_ls_number_parameters 301
_refine_ls_number_reflns 5638
_refine_ls_number_restraints 0
_refine_ls_restrained_S_all 1.014
_refine_ls_R_factor_all 0.0669
_refine_ls_R_factor_gt 0.0610
_refine_ls_shift/su_max 0.001
_refine_ls_shift/su_mean 0.000
_refine_ls_structure_factor_coef Fsqd
_refine_ls_weighting_details 'calc w=1/[\s^2^(Fo^2^)+(0.0748P)^2^+6.0537P] where P=(Fo^2^+2Fc^2^)/3'
_refine_ls_weighting_scheme calc
_refine_ls_wR_factor_gt 0.1553
_refine_ls_wR_factor_ref 0.1611
_reflns_number_gt 5021
_reflns_number_total 5638
_reflns_threshold_expression >2sigma(I)
_cod_data_source_file ic051579asup4.cif
_cod_data_source_block lizp004
_cod_depositor_comments
;
The following automatic conversions were performed:

'_symmetry_cell_setting' value 'Monoclinic' changed to 'monoclinic'
according to /home/saulius/struct/CIF-dictionaries/cif_core.dic
dictionary named 'cif_core.dic' version 2.4.2 from 2011-04-26.

Automatic conversion script
Id: cif_fix_values 1891 2012-01-12 08:04:46Z andrius 
;
_cod_original_cell_volume 2436.3(13)
_cod_original_sg_symbol_H-M P2(1)/c
_cod_database_code 4331810

loop_
_symmetry_equiv_pos_as_xyz
'x, y, z'
'-x, y+1/2, -z+1/2'
'-x, -y, -z'
'x, -y-1/2, z-1/2'

loop_
_atom_site_label
_atom_site_type_symbol
_atom_site_fract_x
_atom_site_fract_y
_atom_site_fract_z
_atom_site_U_iso_or_equiv
_atom_site_adp_type
_atom_site_occupancy
_atom_site_symmetry_multiplicity
_atom_site_calc_flag
_atom_site_refinement_flags
Co Co 0.0000 0.5000 1.0000 0.01316(14) Uani 1 2 d S
S1 S -0.07576(7) 0.50232(3) 1.25252(6) 0.01640(17) Uani 1 1 d .
O1 O -0.01622(19) 0.53117(8) 1.16515(17) 0.0177(4) Uani 1 1 d .
O2 O -0.1968(2) 0.53268(9) 1.25771(19) 0.0242(4) Uani 1 1 d .
O3 O 0.0238(2) 0.48679(10) 1.36827(17) 0.0235(4) Uani 1 1 d .
N1 N -0.2032(2) 0.46666(10) 0.96163(19) 0.0150(4) Uani 1 1 d .
N2 N -0.2392(2) 0.43949(10) 1.0558(2) 0.0159(4) Uani 1 1 d .
N3 N -0.2535(2) 0.33495(11) 1.2094(2) 0.0204(5) Uani 1 1 d .
N4 N -0.2008(2) 0.39216(10) 1.2511(2) 0.0180(4) Uani 1 1 d .
N5 N 0.0423(2) 0.41008(10) 1.08115(19) 0.0146(4) Uani 1 1 d .
N6 N -0.0248(2) 0.39167(10) 1.16145(19) 0.0149(4) Uani 1 1 d .
Cl1 Cl 0.09985(10) 0.33148(5) 1.54529(8) 0.0421(2) Uani 1 1 d .
Cl2 Cl 0.37061(12) 0.34380(6) 1.52566(19) 0.0835(5) Uani 1 1 d .
C1 C -0.1389(3) 0.42715(12) 1.1763(2) 0.0148(5) Uani 1 1 d .
C2 C -0.3746(3) 0.43075(13) 1.0226(3) 0.0206(5) Uani 1 1 d .
H2 H -0.4231 0.4138 1.0731 0.025 Uiso 1 1 calc R
C3 C -0.4287(3) 0.45059(13) 0.9038(3) 0.0213(5) Uani 1 1 d .
H3 H -0.5214 0.4499 0.8549 0.026 Uiso 1 1 calc R
C4 C -0.3191(3) 0.47243(11) 0.8681(2) 0.0164(5) Uani 1 1 d .
C5 C -0.3215(3) 0.49640(13) 0.7433(3) 0.0213(6) Uani 1 1 d .
H5 H -0.2463 0.5269 0.7555 0.026 Uiso 1 1 calc R
C6 C -0.4556(3) 0.52889(16) 0.6784(3) 0.0315(7) Uani 1 1 d .
H6A H -0.4697 0.5621 0.7315 0.047 Uiso 1 1 calc R
H6B H -0.5300 0.4992 0.6626 0.047 Uiso 1 1 calc R
H6C H -0.4529 0.5463 0.5997 0.047 Uiso 1 1 calc R
C7 C -0.2988(3) 0.44350(15) 0.6622(3) 0.0273(6) Uani 1 1 d .
H7A H -0.3735 0.4139 0.6469 0.041 Uiso 1 1 calc R
H7B H -0.2132 0.4228 0.7050 0.041 Uiso 1 1 calc R
H7C H -0.2954 0.4601 0.5831 0.041 Uiso 1 1 calc R
C8 C -0.2056(3) 0.40377(13) 1.3683(3) 0.0217(6) Uani 1 1 d .
H8 H -0.1745 0.4398 1.4163 0.026 Uiso 1 1 calc R
C9 C -0.2638(3) 0.35345(13) 1.4021(3) 0.0249(6) Uani 1 1 d .
H9 H -0.2826 0.3475 1.4779 0.030 Uiso 1 1 calc R
C10 C -0.2904(3) 0.31190(13) 1.3016(3) 0.0198(5) Uani 1 1 d .
C11 C -0.3429(3) 0.24691(14) 1.2955(3) 0.0253(6) Uani 1 1 d .
H11 H -0.3831 0.2352 1.2063 0.030 Uiso 1 1 calc R
C12 C -0.2253(4) 0.20358(16) 1.3547(5) 0.0474(10) Uani 1 1 d .
H12A H -0.1846 0.2143 1.4424 0.071 Uiso 1 1 calc R
H12B H -0.1572 0.2076 1.3122 0.071 Uiso 1 1 calc R
H12C H -0.2584 0.1610 1.3478 0.071 Uiso 1 1 calc R
C13 C -0.4520(4) 0.23997(18) 1.3581(3) 0.0370(8) Uani 1 1 d .
H13A H -0.4122 0.2472 1.4474 0.055 Uiso 1 1 calc R
H13B H -0.4896 0.1982 1.3442 0.055 Uiso 1 1 calc R
H13C H -0.5242 0.2700 1.3232 0.055 Uiso 1 1 calc R
C14 C 0.0276(3) 0.33867(12) 1.2196(2) 0.0197(5) Uani 1 1 d .
H14 H -0.0015 0.3174 1.2798 0.024 Uiso 1 1 calc R
C15 C 0.1299(3) 0.32148(13) 1.1757(3) 0.0211(5) Uani 1 1 d .
H15 H 0.1863 0.2862 1.1995 0.025 Uiso 1 1 calc R
C16 C 0.1354(3) 0.36634(12) 1.0883(2) 0.0165(5) Uani 1 1 d .
C17 C 0.2235(3) 0.36608(12) 1.0058(3) 0.0197(5) Uani 1 1 d .
H17 H 0.2408 0.4096 0.9862 0.024 Uiso 1 1 calc R
C18 C 0.1515(3) 0.33224(14) 0.8844(3) 0.0247(6) Uani 1 1 d .
H18A H 0.0645 0.3523 0.8432 0.037 Uiso 1 1 calc R
H18B H 0.1359 0.2892 0.9025 0.037 Uiso 1 1 calc R
H18C H 0.2080 0.3336 0.8300 0.037 Uiso 1 1 calc R
C19 C 0.3591(3) 0.33476(14) 1.0706(3) 0.0270(6) Uani 1 1 d .
H19A H 0.3434 0.2916 1.0874 0.040 Uiso 1 1 calc R
H19B H 0.4042 0.3560 1.1488 0.040 Uiso 1 1 calc R
H19C H 0.4166 0.3366 1.0170 0.040 Uiso 1 1 calc R
C20 C 0.2225(4) 0.38260(15) 1.5262(3) 0.0349(7) Uani 1 1 d .
H20A H 0.2452 0.4131 1.5944 0.042 Uiso 1 1 calc R
H20B H 0.1849 0.4052 1.4472 0.042 Uiso 1 1 calc R

loop_
_atom_site_aniso_label
_atom_site_aniso_U_11
_atom_site_aniso_U_22
_atom_site_aniso_U_33
_atom_site_aniso_U_23
_atom_site_aniso_U_13
_atom_site_aniso_U_12
Co 0.0143(3) 0.0138(2) 0.0124(2) 0.00039(16) 0.00568(18) 0.00004(16)
S1 0.0210(3) 0.0159(3) 0.0144(3) -0.0015(2) 0.0086(3) -0.0008(2)
O1 0.0231(9) 0.0157(9) 0.0167(9) -0.0017(7) 0.0099(7) -0.0025(7)
O2 0.0289(11) 0.0191(9) 0.0308(11) -0.0020(8) 0.0182(9) 0.0020(8)
O3 0.0293(11) 0.0257(10) 0.0146(9) -0.0001(7) 0.0056(8) -0.0043(8)
N1 0.0176(10) 0.0151(10) 0.0139(10) 0.0011(8) 0.0072(8) -0.0001(8)
N2 0.0161(10) 0.0185(10) 0.0149(10) 0.0013(8) 0.0075(8) -0.0010(8)
N3 0.0233(12) 0.0201(11) 0.0204(11) -0.0007(9) 0.0104(9) -0.0050(9)
N4 0.0214(11) 0.0170(10) 0.0181(11) -0.0004(8) 0.0099(9) -0.0013(9)
N5 0.0150(10) 0.0168(10) 0.0138(10) 0.0000(8) 0.0073(8) -0.0015(8)
N6 0.0168(10) 0.0161(10) 0.0136(9) 0.0018(8) 0.0071(8) 0.0010(8)
Cl1 0.0481(5) 0.0525(5) 0.0275(4) 0.0001(4) 0.0143(4) -0.0042(4)
Cl2 0.0399(6) 0.0426(6) 0.1636(16) 0.0214(8) 0.0259(8) 0.0065(5)
C1 0.0163(11) 0.0159(11) 0.0141(11) 0.0002(9) 0.0076(9) 0.0007(9)
C2 0.0171(12) 0.0230(13) 0.0236(13) -0.0003(10) 0.0091(10) -0.0007(10)
C3 0.0146(12) 0.0249(13) 0.0230(13) -0.0016(11) 0.0041(10) -0.0002(10)
C4 0.0183(12) 0.0132(11) 0.0172(12) -0.0024(9) 0.0051(10) 0.0010(9)
C5 0.0224(14) 0.0238(14) 0.0150(12) 0.0000(10) 0.0019(10) -0.0013(10)
C6 0.0326(16) 0.0347(17) 0.0215(14) 0.0048(12) 0.0003(12) 0.0069(13)
C7 0.0276(15) 0.0355(16) 0.0179(13) -0.0062(12) 0.0059(11) -0.0017(12)
C8 0.0298(14) 0.0201(13) 0.0208(13) 0.0003(10) 0.0161(11) 0.0015(11)
C9 0.0359(16) 0.0224(13) 0.0240(14) 0.0028(11) 0.0204(12) 0.0013(12)
C10 0.0192(12) 0.0215(13) 0.0211(13) 0.0040(10) 0.0097(10) 0.0008(10)
C11 0.0296(15) 0.0250(14) 0.0251(14) 0.0016(11) 0.0140(12) -0.0066(12)
C12 0.046(2) 0.0202(16) 0.080(3) 0.0062(17) 0.026(2) 0.0032(15)
C13 0.0365(18) 0.0395(19) 0.0416(19) 0.0070(15) 0.0219(15) -0.0107(14)
C14 0.0251(13) 0.0180(12) 0.0165(12) 0.0034(10) 0.0074(10) 0.0017(10)
C15 0.0230(13) 0.0191(13) 0.0222(13) 0.0022(10) 0.0087(11) 0.0050(10)
C16 0.0159(12) 0.0162(12) 0.0167(12) -0.0025(9) 0.0044(9) -0.0015(9)
C17 0.0219(13) 0.0161(12) 0.0247(13) -0.0013(10) 0.0127(11) -0.0003(10)
C18 0.0302(15) 0.0249(14) 0.0232(14) -0.0020(11) 0.0145(12) 0.0011(12)
C19 0.0198(13) 0.0270(15) 0.0373(16) -0.0019(12) 0.0136(12) 0.0023(11)
C20 0.046(2) 0.0251(15) 0.0332(17) -0.0043(13) 0.0128(15) 0.0055(14)

loop_
_atom_type_symbol
_atom_type_description
_atom_type_scat_dispersion_real
_atom_type_scat_dispersion_imag
_atom_type_scat_source
C C 0.0033 0.0016 'International Tables Vol C Tables 4.2.6.8 and 6.1.1.4'
H H 0.0000 0.0000 'International Tables Vol C Tables 4.2.6.8 and 6.1.1.4'
N N 0.0061 0.0033 'International Tables Vol C Tables 4.2.6.8 and 6.1.1.4'
O O 0.0106 0.0060 'International Tables Vol C Tables 4.2.6.8 and 6.1.1.4'
S S 0.1246 0.1234 'International Tables Vol C Tables 4.2.6.8 and 6.1.1.4'
Co Co 0.3494 0.9721 'International Tables Vol C Tables 4.2.6.8 and 6.1.1.4'
Cl Cl 0.1484 0.1585 'International Tables Vol C Tables 4.2.6.8 and 6.1.1.4'

loop_
_geom_angle_atom_site_label_1
_geom_angle_atom_site_label_2
_geom_angle_atom_site_label_3
_geom_angle
_geom_angle_site_symmetry_1
_geom_angle_site_symmetry_3
O1 Co O1 180.000(1) 3_567 .
O1 Co N5 91.65(8) 3_567 .
O1 Co N5 88.35(8) . .
O1 Co N5 88.35(8) 3_567 3_567
O1 Co N5 91.65(8) . 3_567
N5 Co N5 180.0 . 3_567
O1 Co N1 93.60(8) 3_567 .
O1 Co N1 86.40(8) . .
N5 Co N1 80.57(8) . .
N5 Co N1 99.43(8) 3_567 .
O1 Co N1 86.40(8) 3_567 3_567
O1 Co N1 93.60(8) . 3_567
N5 Co N1 99.43(8) . 3_567
N5 Co N1 80.57(8) 3_567 3_567
N1 Co N1 180.0 . 3_567
O3 S1 O2 117.29(13) . .
O3 S1 O1 112.58(12) . .
O2 S1 O1 113.23(12) . .
O3 S1 C1 105.51(12) . .
O2 S1 C1 103.56(12) . .
O1 S1 C1 102.74(11) . .
S1 O1 Co 130.78(11) . .
C4 N1 N2 105.1(2) . .
C4 N1 Co 135.50(18) . .
N2 N1 Co 118.66(16) . .
C2 N2 N1 111.0(2) . .
C2 N2 C1 127.5(2) . .
N1 N2 C1 121.3(2) . .
C10 N3 N4 104.5(2) . .
C8 N4 N3 111.6(2) . .
C8 N4 C1 129.7(2) . .
N3 N4 C1 118.4(2) . .
C16 N5 N6 105.3(2) . .
C16 N5 Co 135.80(17) . .
N6 N5 Co 118.22(15) . .
C14 N6 N5 111.2(2) . .
C14 N6 C1 127.2(2) . .
N5 N6 C1 121.5(2) . .
N4 C1 N2 109.4(2) . .
N4 C1 N6 108.7(2) . .
N2 C1 N6 110.64(19) . .
N4 C1 S1 110.18(17) . .
N2 C1 S1 108.54(17) . .
N6 C1 S1 109.39(17) . .
N2 C2 C3 107.6(2) . .
C2 C3 C4 105.9(2) . .
N1 C4 C3 110.4(2) . .
N1 C4 C5 121.6(2) . .
C3 C4 C5 127.9(2) . .
C4 C5 C6 110.8(3) . .
C4 C5 C7 110.3(2) . .
C6 C5 C7 110.2(2) . .
C9 C8 N4 106.4(2) . .
C8 C9 C10 105.9(2) . .
N3 C10 C9 111.6(2) . .
N3 C10 C11 120.6(3) . .
C9 C10 C11 127.6(2) . .
C10 C11 C12 109.2(3) . .
C10 C11 C13 112.6(3) . .
C12 C11 C13 110.2(3) . .
N6 C14 C15 107.1(2) . .
C14 C15 C16 106.2(2) . .
N5 C16 C15 110.1(2) . .
N5 C16 C17 122.4(2) . .
C15 C16 C17 127.4(2) . .
C16 C17 C19 110.7(2) . .
C16 C17 C18 110.0(2) . .
C19 C17 C18 109.6(2) . .
Cl1 C20 Cl2 111.74(19) . .

loop_
_geom_bond_atom_site_label_1
_geom_bond_atom_site_label_2
_geom_bond_distance
_geom_bond_site_symmetry_2
Co O1 2.0520(19) 3_567
Co O1 2.0520(19) .
Co N5 2.144(2) .
Co N5 2.144(2) 3_567
Co N1 2.145(2) .
Co N1 2.145(2) 3_567
S1 O3 1.435(2) .
S1 O2 1.439(2) .
S1 O1 1.4665(19) .
S1 C1 1.867(3) .
N1 C4 1.339(3) .
N1 N2 1.373(3) .
N2 C2 1.353(3) .
N2 C1 1.462(3) .
N3 C10 1.323(4) .
N3 N4 1.380(3) .
N4 C8 1.372(3) .
N4 C1 1.436(3) .
N5 C16 1.340(3) .
N5 N6 1.372(3) .
N6 C14 1.353(3) .
N6 C1 1.469(3) .
Cl1 C20 1.755(4) .
Cl2 C20 1.758(4) .
C2 C3 1.359(4) .
C3 C4 1.408(4) .
C4 C5 1.504(4) .
C5 C6 1.530(4) .
C5 C7 1.536(4) .
C8 C9 1.361(4) .
C9 C10 1.413(4) .
C10 C11 1.506(4) .
C11 C12 1.522(5) .
C11 C13 1.525(4) .
C14 C15 1.363(4) .
C15 C16 1.405(4) .
C16 C17 1.504(4) .
C17 C19 1.530(4) .
C17 C18 1.534(4) .

loop_
_geom_torsion_atom_site_label_1
_geom_torsion_atom_site_label_2
_geom_torsion_atom_site_label_3
_geom_torsion_atom_site_label_4
_geom_torsion
_geom_torsion_site_symmetry_1
O3 S1 O1 Co 112.44(16) .
O2 S1 O1 Co -111.60(16) .
C1 S1 O1 Co -0.59(18) .
O1 Co O1 S1 178(100) 3_567
N5 Co O1 S1 -39.03(16) .
N5 Co O1 S1 140.97(16) 3_567
N1 Co O1 S1 41.62(16) .
N1 Co O1 S1 -138.38(16) 3_567
O1 Co N1 C4 -52.3(3) 3_567
O1 Co N1 C4 127.7(3) .
N5 Co N1 C4 -143.4(3) .
N5 Co N1 C4 36.6(3) 3_567
N1 Co N1 C4 47(100) 3_567
O1 Co N1 N2 139.18(18) 3_567
O1 Co N1 N2 -40.82(18) .
N5 Co N1 N2 48.10(17) .
N5 Co N1 N2 -131.90(17) 3_567
N1 Co N1 N2 -121(100) 3_567
C4 N1 N2 C2 -2.1(3) .
Co N1 N2 C2 169.52(17) .
C4 N1 N2 C1 -178.2(2) .
Co N1 N2 C1 -6.6(3) .
C10 N3 N4 C8 0.0(3) .
C10 N3 N4 C1 174.0(2) .
O1 Co N5 C16 48.1(3) 3_567
O1 Co N5 C16 -131.9(3) .
N5 Co N5 C16 -19.9(3) 3_567
N1 Co N5 C16 141.5(3) .
N1 Co N5 C16 -38.5(3) 3_567
O1 Co N5 N6 -143.19(17) 3_567
O1 Co N5 N6 36.81(17) .
N5 Co N5 N6 148.8(5) 3_567
N1 Co N5 N6 -49.82(17) .
N1 Co N5 N6 130.18(17) 3_567
C16 N5 N6 C14 1.6(3) .
Co N5 N6 C14 -170.22(17) .
C16 N5 N6 C1 -177.8(2) .
Co N5 N6 C1 10.4(3) .
C8 N4 C1 N2 -126.4(3) .
N3 N4 C1 N2 60.8(3) .
C8 N4 C1 N6 112.7(3) .
N3 N4 C1 N6 -60.1(3) .
C8 N4 C1 S1 -7.2(3) .
N3 N4 C1 S1 -179.95(18) .
C2 N2 C1 N4 11.5(4) .
N1 N2 C1 N4 -173.1(2) .
C2 N2 C1 N6 131.2(3) .
N1 N2 C1 N6 -53.4(3) .
C2 N2 C1 S1 -108.8(3) .
N1 N2 C1 S1 66.6(2) .
C14 N6 C1 N4 -8.0(3) .
N5 N6 C1 N4 171.4(2) .
C14 N6 C1 N2 -128.1(3) .
N5 N6 C1 N2 51.3(3) .
C14 N6 C1 S1 112.4(3) .
N5 N6 C1 S1 -68.3(3) .
O3 S1 C1 N4 61.6(2) .
O2 S1 C1 N4 -62.2(2) .
O1 S1 C1 N4 179.70(17) .
O3 S1 C1 N2 -178.71(16) .
O2 S1 C1 N2 57.48(18) .
O1 S1 C1 N2 -60.58(18) .
O3 S1 C1 N6 -57.90(19) .
O2 S1 C1 N6 178.30(16) .
O1 S1 C1 N6 60.23(18) .
N1 N2 C2 C3 1.8(3) .
C1 N2 C2 C3 177.6(2) .
N2 C2 C3 C4 -0.8(3) .
N2 N1 C4 C3 1.6(3) .
Co N1 C4 C3 -167.92(19) .
N2 N1 C4 C5 -175.6(2) .
Co N1 C4 C5 14.9(4) .
C2 C3 C4 N1 -0.6(3) .
C2 C3 C4 C5 176.4(3) .
N1 C4 C5 C6 -151.0(3) .
C3 C4 C5 C6 32.3(4) .
N1 C4 C5 C7 86.7(3) .
C3 C4 C5 C7 -90.0(3) .
N3 N4 C8 C9 -0.6(3) .
C1 N4 C8 C9 -173.8(3) .
N4 C8 C9 C10 1.0(3) .
N4 N3 C10 C9 0.6(3) .
N4 N3 C10 C11 -174.9(2) .
C8 C9 C10 N3 -1.0(3) .
C8 C9 C10 C11 174.1(3) .
N3 C10 C11 C12 91.6(3) .
C9 C10 C11 C12 -83.1(4) .
N3 C10 C11 C13 -145.7(3) .
C9 C10 C11 C13 39.6(4) .
N5 N6 C14 C15 -0.7(3) .
C1 N6 C14 C15 178.7(2) .
N6 C14 C15 C16 -0.4(3) .
N6 N5 C16 C15 -1.9(3) .
Co N5 C16 C15 167.81(19) .
N6 N5 C16 C17 174.6(2) .
Co N5 C16 C17 -15.7(4) .
C14 C15 C16 N5 1.5(3) .
C14 C15 C16 C17 -174.8(3) .
N5 C16 C17 C19 151.5(2) .
C15 C16 C17 C19 -32.7(4) .
N5 C16 C17 C18 -87.3(3) .
C15 C16 C17 C18 88.5(3) .
